data_4068416
loop_
_publ_author_name
'Camadanli, Sebnem'
'Beck, Robert'
'Fl\"orke, Ulrich'
'Klein, Hans-Friedrich'

_publ_section_title
;
 C&#x2212;H Activation of Imines by Trimethylphosphine-Supported Iron
 Complexes and Their Reactivities
;
_journal_issue 7
_journal_name_full Organometallics
_journal_page_first 2300
_journal_paper_doi 10.1021/om800828j
_journal_volume 28
_journal_year 2009
_chemical_formula_sum 'C22 H37 Fe I N P3'
_chemical_formula_weight 591.19
_chemical_name_systematic
; 
 ? 
;
_space_group_IT_number 19
_symmetry_cell_setting orthorhombic
_symmetry_space_group_name_Hall 'P 2ac 2ab'
_symmetry_space_group_name_H-M 'P 21 21 21'
_atom_sites_solution_hydrogens difmap
_atom_sites_solution_primary direct
_atom_sites_solution_secondary difmap
_audit_creation_method SHELXL-97
_cell_angle_alpha 90.00
_cell_angle_beta 90.00
_cell_angle_gamma 90.00
_cell_formula_units_Z 4
_cell_length_a 10.4504(9)
_cell_length_b 13.7867(12)
_cell_length_c 18.3930(15)
_cell_measurement_reflns_used 10047
_cell_measurement_temperature 293(2)
_cell_measurement_theta_max 26.91
_cell_measurement_theta_min 2.24
_cell_volume 2650.0(4)
_computing_cell_refinement 'SAINT (Bruker, 2002)'
_computing_data_collection 'SMART (Bruker, 2002)'
_computing_data_reduction 'SAINT (Bruker, 2002)'
_computing_molecular_graphics 'SHELXTL (Bruker, 2002)'
_computing_publication_material 'SHELXTL (Bruker, 2002)'
_computing_structure_refinement 'SHELXTL (Bruker, 2002)'
_computing_structure_solution 'SHELXTL (Bruker, 2002)'
_diffrn_ambient_temperature 293(2)
_diffrn_measured_fraction_theta_full 0.999
_diffrn_measured_fraction_theta_max 0.999
_diffrn_measurement_device_type 'CCD area detector'
_diffrn_measurement_method '\f and \w scans'
_diffrn_radiation_monochromator graphite
_diffrn_radiation_source 'sealed tube'
_diffrn_radiation_type MoK\a
_diffrn_radiation_wavelength 0.71073
_diffrn_reflns_av_R_equivalents 0.0426
_diffrn_reflns_av_sigmaI/netI 0.0337
_diffrn_reflns_limit_h_max 13
_diffrn_reflns_limit_h_min -13
_diffrn_reflns_limit_k_max 18
_diffrn_reflns_limit_k_min -18
_diffrn_reflns_limit_l_max 24
_diffrn_reflns_limit_l_min -23
_diffrn_reflns_number 27374
_diffrn_reflns_theta_full 28.34
_diffrn_reflns_theta_max 28.34
_diffrn_reflns_theta_min 1.85
_diffrn_standards_decay_% 0
_diffrn_standards_interval_time 430
_diffrn_standards_number 9995
_exptl_absorpt_coefficient_mu 1.924
_exptl_absorpt_correction_T_max 0.993
_exptl_absorpt_correction_T_min 0.621
_exptl_absorpt_correction_type multi-scan
_exptl_absorpt_process_details 'SADABS (Bruker, 2002)'
_exptl_crystal_colour brown-red
_exptl_crystal_density_diffrn 1.482
_exptl_crystal_density_meas 0
_exptl_crystal_density_method 'not measured'
_exptl_crystal_description prism
_exptl_crystal_F_000 1200
_exptl_crystal_size_max 0.45
_exptl_crystal_size_mid 0.40
_exptl_crystal_size_min 0.35
_refine_diff_density_max 0.971
_refine_diff_density_min -0.412
_refine_diff_density_rms 0.086
_refine_ls_abs_structure_details 'Flack H D (1983), Acta Cryst. A39, 876-881'
_refine_ls_abs_structure_Flack -0.028(15)
_refine_ls_extinction_method none
_refine_ls_goodness_of_fit_ref 0.965
_refine_ls_hydrogen_treatment constr
_refine_ls_matrix_type full
_refine_ls_number_parameters 262
_refine_ls_number_reflns 6596
_refine_ls_number_restraints 0
_refine_ls_restrained_S_all 0.965
_refine_ls_R_factor_all 0.0416
_refine_ls_R_factor_gt 0.0347
_refine_ls_shift/su_max 0.001
_refine_ls_shift/su_mean 0.000
_refine_ls_structure_factor_coef Fsqd
_refine_ls_weighting_details 'calc w=1/[\s^2^(Fo^2^)+(0.0442P)^2^] where P=(Fo^2^+2Fc^2^)/3'
_refine_ls_weighting_scheme calc
_refine_ls_wR_factor_gt 0.0739
_refine_ls_wR_factor_ref 0.0768
_reflns_number_gt 5659
_reflns_number_total 6596
_reflns_threshold_expression >2sigma(I)
_cod_data_source_file om800828j_si_001.cif
_cod_data_source_block 7
_cod_depositor_comments
;
The following automatic conversions were performed:

'_symmetry_cell_setting' value 'Orthorhombic' changed to
'orthorhombic' according to
/home/saulius/struct/CIF-dictionaries/cif_core.dic dictionary named
'cif_core.dic' version 2.4.2 from 2011-04-26.

Automatic conversion script
Id: cif_fix_values 1715 2011-07-08 13:25:40Z adriana 
;
_cod_original_sg_symbol_H-M P2(1)2(1)2(1)
_cod_database_code 4068416

loop_
_symmetry_equiv_pos_as_xyz
'x, y, z'
'-x+1/2, -y, z+1/2'
'-x, y+1/2, -z+1/2'
'x+1/2, -y+1/2, -z'

loop_
_atom_site_label
_atom_site_type_symbol
_atom_site_fract_x
_atom_site_fract_y
_atom_site_fract_z
_atom_site_U_iso_or_equiv
_atom_site_adp_type
_atom_site_occupancy
_atom_site_symmetry_multiplicity
_atom_site_calc_flag
_atom_site_refinement_flags
I1 I 1.49490(2) -0.315394(19) -0.351834(13) 0.06029(8) Uani 1 1 d .
Fe1 Fe 1.24379(4) -0.36198(3) -0.32071(2) 0.03369(9) Uani 1 1 d .
P1 P 1.18766(9) -0.22388(6) -0.37858(5) 0.0459(2) Uani 1 1 d .
P2 P 1.20518(9) -0.45396(6) -0.41834(4) 0.04337(19) Uani 1 1 d .
P3 P 1.32050(9) -0.48849(7) -0.25619(5) 0.0497(2) Uani 1 1 d .
N1 N 1.2651(3) -0.28715(18) -0.23221(13) 0.0431(6) Uani 1 1 d .
H1A H 1.3376 -0.2605 -0.2227 0.052 Uiso 1 1 calc R
C1 C 1.0708(3) -0.3719(2) -0.28066(17) 0.0392(6) Uani 1 1 d .
C2 C 0.9583(3) -0.4126(3) -0.30764(19) 0.0505(8) Uani 1 1 d .
H2A H 0.9632 -0.4506 -0.3493 0.061 Uiso 1 1 calc R
C3 C 0.8405(4) -0.3995(3) -0.2758(2) 0.0582(9) Uani 1 1 d .
H3A H 0.7685 -0.4266 -0.2975 0.070 Uiso 1 1 calc R
C4 C 0.8269(4) -0.3477(3) -0.2131(2) 0.0631(10) Uani 1 1 d .
H4A H 0.7468 -0.3390 -0.1921 0.076 Uiso 1 1 calc R
C5 C 0.9341(4) -0.3090(3) -0.1819(2) 0.0539(8) Uani 1 1 d .
H5A H 0.9266 -0.2742 -0.1388 0.065 Uiso 1 1 calc R
C6 C 1.0543(3) -0.3209(2) -0.21347(17) 0.0411(6) Uani 1 1 d .
C7 C 1.1706(3) -0.2771(2) -0.18735(17) 0.0424(7) Uani 1 1 d .
C8 C 1.1846(4) -0.2227(3) -0.11800(18) 0.0517(8) Uani 1 1 d .
C9 C 1.1345(5) -0.2572(3) -0.0535(2) 0.0712(13) Uani 1 1 d .
H9A H 1.0902 -0.3157 -0.0531 0.085 Uiso 1 1 calc R
C10 C 1.1492(6) -0.2063(4) 0.0100(2) 0.0962(19) Uani 1 1 d .
H10A H 1.1143 -0.2300 0.0530 0.115 Uiso 1 1 calc R
C11 C 1.2153(7) -0.1206(4) 0.0101(3) 0.107(2) Uani 1 1 d .
H11A H 1.2260 -0.0867 0.0534 0.129 Uiso 1 1 calc R
C12 C 1.2663(6) -0.0839(4) -0.0534(3) 0.0961(17) Uani 1 1 d .
H12A H 1.3105 -0.0253 -0.0533 0.115 Uiso 1 1 calc R
C13 C 1.2508(4) -0.1354(3) -0.1171(2) 0.0674(10) Uani 1 1 d .
H13A H 1.2853 -0.1113 -0.1601 0.081 Uiso 1 1 calc R
C14 C 1.2266(6) -0.1140(3) -0.3281(3) 0.0906(17) Uani 1 1 d .
H14A H 1.2028 -0.0583 -0.3563 0.136 Uiso 1 1 calc R
H14B H 1.3169 -0.1123 -0.3186 0.136 Uiso 1 1 calc R
H14C H 1.1807 -0.1137 -0.2829 0.136 Uiso 1 1 calc R
C15 C 1.2567(5) -0.1933(3) -0.4670(2) 0.0736(11) Uani 1 1 d .
H15A H 1.2406 -0.2451 -0.5007 0.110 Uiso 1 1 calc R
H15B H 1.3473 -0.1841 -0.4620 0.110 Uiso 1 1 calc R
H15C H 1.2183 -0.1346 -0.4849 0.110 Uiso 1 1 calc R
C16 C 1.0188(4) -0.2000(3) -0.3945(3) 0.0770(12) Uani 1 1 d .
H16A H 0.9722 -0.2080 -0.3499 0.115 Uiso 1 1 calc R
H16B H 0.9866 -0.2447 -0.4301 0.115 Uiso 1 1 calc R
H16C H 1.0083 -0.1349 -0.4118 0.115 Uiso 1 1 calc R
C17 C 1.1464(4) -0.5782(2) -0.4048(2) 0.0637(10) Uani 1 1 d .
H17A H 1.1310 -0.6079 -0.4512 0.096 Uiso 1 1 calc R
H17B H 1.0682 -0.5765 -0.3774 0.096 Uiso 1 1 calc R
H17C H 1.2093 -0.6151 -0.3787 0.096 Uiso 1 1 calc R
C18 C 1.0867(5) -0.4164(3) -0.4867(2) 0.0719(12) Uani 1 1 d .
H18A H 1.1137 -0.3567 -0.5088 0.108 Uiso 1 1 calc R
H18B H 1.0052 -0.4071 -0.4636 0.108 Uiso 1 1 calc R
H18C H 1.0794 -0.4657 -0.5232 0.108 Uiso 1 1 calc R
C19 C 1.3389(4) -0.4786(3) -0.4787(2) 0.0706(12) Uani 1 1 d .
H19A H 1.3119 -0.5219 -0.5166 0.106 Uiso 1 1 calc R
H19B H 1.4072 -0.5079 -0.4516 0.106 Uiso 1 1 calc R
H19C H 1.3683 -0.4189 -0.4998 0.106 Uiso 1 1 calc R
C20 C 1.4290(5) -0.5776(3) -0.2976(2) 0.0800(14) Uani 1 1 d .
H20A H 1.4501 -0.6266 -0.2625 0.120 Uiso 1 1 calc R
H20B H 1.5057 -0.5456 -0.3133 0.120 Uiso 1 1 calc R
H20C H 1.3878 -0.6072 -0.3387 0.120 Uiso 1 1 calc R
C21 C 1.2052(5) -0.5653(3) -0.2107(3) 0.0834(14) Uani 1 1 d .
H21A H 1.2493 -0.6160 -0.1852 0.125 Uiso 1 1 calc R
H21B H 1.1487 -0.5934 -0.2461 0.125 Uiso 1 1 calc R
H21C H 1.1565 -0.5273 -0.1769 0.125 Uiso 1 1 calc R
C22 C 1.4204(5) -0.4545(4) -0.1775(2) 0.0830(14) Uani 1 1 d .
H22A H 1.3734 -0.4112 -0.1465 0.124 Uiso 1 1 calc R
H22B H 1.4968 -0.4230 -0.1942 0.124 Uiso 1 1 calc R
H22C H 1.4430 -0.5118 -0.1507 0.124 Uiso 1 1 calc R

loop_
_atom_site_aniso_label
_atom_site_aniso_U_11
_atom_site_aniso_U_22
_atom_site_aniso_U_33
_atom_site_aniso_U_23
_atom_site_aniso_U_13
_atom_site_aniso_U_12
I1 0.04006(11) 0.07696(16) 0.06385(15) 0.00591(12) 0.00548(12) -0.00522(12)
Fe1 0.0340(2) 0.03577(18) 0.03130(18) 0.00119(16) 0.00051(17) 0.00218(17)
P1 0.0567(5) 0.0378(4) 0.0430(4) 0.0027(3) -0.0039(4) 0.0057(4)
P2 0.0537(5) 0.0382(4) 0.0382(4) -0.0040(3) 0.0040(4) 0.0008(4)
P3 0.0536(5) 0.0521(5) 0.0433(4) 0.0138(4) 0.0065(4) 0.0128(4)
N1 0.0424(14) 0.0456(13) 0.0413(13) -0.0037(10) -0.0059(12) -0.0006(11)
C1 0.0417(16) 0.0363(15) 0.0394(16) 0.0009(13) 0.0000(13) 0.0016(13)
C2 0.0433(18) 0.0526(19) 0.055(2) -0.0089(16) 0.0013(15) -0.0036(14)
C3 0.0417(19) 0.060(2) 0.073(2) -0.0025(19) 0.0012(18) -0.0036(16)
C4 0.045(2) 0.059(2) 0.086(3) 0.000(2) 0.022(2) 0.0031(16)
C5 0.062(2) 0.0446(17) 0.0552(19) -0.0045(17) 0.0179(18) 0.0098(17)
C6 0.0466(16) 0.0347(14) 0.0420(16) 0.0035(14) 0.0034(13) 0.0037(13)
C7 0.0541(19) 0.0396(15) 0.0334(15) -0.0006(12) -0.0037(14) 0.0095(14)
C8 0.064(2) 0.0514(18) 0.0399(17) -0.0045(14) -0.0079(16) 0.0190(17)
C9 0.115(4) 0.054(2) 0.044(2) -0.0016(17) 0.000(2) 0.020(2)
C10 0.163(6) 0.081(3) 0.044(2) 0.000(2) -0.007(3) 0.038(4)
C11 0.168(6) 0.093(4) 0.061(3) -0.032(3) -0.040(3) 0.039(4)
C12 0.122(5) 0.084(3) 0.082(3) -0.038(3) -0.027(3) -0.005(3)
C13 0.078(3) 0.070(2) 0.054(2) -0.0185(18) -0.010(2) -0.001(2)
C14 0.146(5) 0.0400(18) 0.086(3) -0.003(2) -0.027(3) -0.003(3)
C15 0.086(3) 0.072(2) 0.063(2) 0.030(2) 0.012(2) 0.010(2)
C16 0.069(3) 0.082(3) 0.079(3) 0.013(2) -0.004(2) 0.033(2)
C17 0.077(3) 0.0407(18) 0.073(3) -0.0074(17) 0.007(2) -0.0067(18)
C18 0.098(3) 0.071(3) 0.047(2) -0.0106(19) -0.025(2) 0.006(2)
C19 0.086(3) 0.063(2) 0.062(2) -0.0161(19) 0.030(2) -0.005(2)
C20 0.091(3) 0.071(3) 0.078(3) 0.018(2) 0.012(2) 0.046(2)
C21 0.091(3) 0.080(3) 0.079(3) 0.036(2) 0.023(3) 0.007(3)
C22 0.093(3) 0.102(3) 0.054(2) 0.018(2) -0.022(2) 0.023(3)

loop_
_atom_type_symbol
_atom_type_description
_atom_type_scat_dispersion_real
_atom_type_scat_dispersion_imag
_atom_type_scat_source
C C 0.0033 0.0016 'International Tables Vol C Tables 4.2.6.8 and 6.1.1.4'
H H 0.0000 0.0000 'International Tables Vol C Tables 4.2.6.8 and 6.1.1.4'
N N 0.0061 0.0033 'International Tables Vol C Tables 4.2.6.8 and 6.1.1.4'
P P 0.1023 0.0942 'International Tables Vol C Tables 4.2.6.8 and 6.1.1.4'
Fe Fe 0.3463 0.8444 'International Tables Vol C Tables 4.2.6.8 and 6.1.1.4'
I I -0.4742 1.8119 'International Tables Vol C Tables 4.2.6.8 and 6.1.1.4'

loop_
_geom_angle_atom_site_label_1
_geom_angle_atom_site_label_2
_geom_angle_atom_site_label_3
_geom_angle
N1 Fe1 C1 80.05(12)
N1 Fe1 P2 175.24(9)
C1 Fe1 P2 95.51(9)
N1 Fe1 P3 85.93(8)
C1 Fe1 P3 94.37(9)
P2 Fe1 P3 92.76(4)
N1 Fe1 P1 88.68(8)
C1 Fe1 P1 89.79(9)
P2 Fe1 P1 93.02(3)
P3 Fe1 P1 172.52(4)
N1 Fe1 I1 86.64(8)
C1 Fe1 I1 166.44(9)
P2 Fe1 I1 97.87(3)
P3 Fe1 I1 87.20(3)
P1 Fe1 I1 87.31(3)
C16 P1 C14 98.5(2)
C16 P1 C15 101.4(2)
C14 P1 C15 100.0(2)
C16 P1 Fe1 118.69(15)
C14 P1 Fe1 113.74(15)
C15 P1 Fe1 120.74(14)
C19 P2 C17 99.6(2)
C19 P2 C18 98.8(2)
C17 P2 C18 97.5(2)
C19 P2 Fe1 117.26(15)
C17 P2 Fe1 118.72(14)
C18 P2 Fe1 120.72(14)
C21 P3 C20 102.2(2)
C21 P3 C22 99.4(2)
C20 P3 C22 98.4(2)
C21 P3 Fe1 117.33(16)
C20 P3 Fe1 121.20(14)
C22 P3 Fe1 114.68(16)
C7 N1 Fe1 120.3(2)
C2 C1 C6 113.8(3)
C2 C1 Fe1 132.3(2)
C6 C1 Fe1 113.7(2)
C3 C2 C1 123.4(3)
C4 C3 C2 121.5(4)
C3 C4 C5 118.3(3)
C4 C5 C6 121.2(3)
C5 C6 C1 121.7(3)
C5 C6 C7 125.0(3)
C1 C6 C7 113.1(3)
N1 C7 C6 112.7(3)
N1 C7 C8 121.7(3)
C6 C7 C8 125.5(3)
C9 C8 C13 118.5(3)
C9 C8 C7 121.7(4)
C13 C8 C7 119.8(3)
C10 C9 C8 120.8(5)
C11 C10 C9 119.9(5)
C10 C11 C12 120.7(4)
C13 C12 C11 119.0(5)
C12 C13 C8 121.0(4)

loop_
_geom_bond_atom_site_label_1
_geom_bond_atom_site_label_2
_geom_bond_distance
I1 Fe1 2.7616(5)
Fe1 N1 1.940(2)
Fe1 C1 1.957(3)
Fe1 P2 2.2350(9)
Fe1 P3 2.2568(9)
Fe1 P1 2.2587(9)
P1 C16 1.819(4)
P1 C14 1.822(4)
P1 C15 1.829(4)
P2 C19 1.817(4)
P2 C17 1.837(3)
P2 C18 1.839(4)
P3 C21 1.809(4)
P3 C20 1.837(4)
P3 C22 1.846(4)
N1 C7 1.294(4)
C1 C2 1.394(4)
C1 C6 1.433(4)
C2 C3 1.376(5)
C3 C4 1.363(6)
C4 C5 1.367(6)
C5 C6 1.393(5)
C6 C7 1.439(5)
C7 C8 1.487(4)
C8 C9 1.382(5)
C8 C13 1.388(6)
C9 C10 1.371(6)
C10 C11 1.369(8)
C11 C12 1.380(8)
C12 C13 1.379(5)

loop_
_geom_torsion_atom_site_label_1
_geom_torsion_atom_site_label_2
_geom_torsion_atom_site_label_3
_geom_torsion_atom_site_label_4
_geom_torsion
N1 Fe1 P1 C16 -100.6(2)
C1 Fe1 P1 C16 -20.5(2)
P2 Fe1 P1 C16 74.98(18)
P3 Fe1 P1 C16 -144.5(3)
I1 Fe1 P1 C16 172.73(18)
N1 Fe1 P1 C14 14.6(2)
C1 Fe1 P1 C14 94.7(2)
P2 Fe1 P1 C14 -169.8(2)
P3 Fe1 P1 C14 -29.3(4)
I1 Fe1 P1 C14 -72.1(2)
N1 Fe1 P1 C15 133.4(2)
C1 Fe1 P1 C15 -146.5(2)
P2 Fe1 P1 C15 -51.04(19)
P3 Fe1 P1 C15 89.5(3)
I1 Fe1 P1 C15 46.71(19)
N1 Fe1 P2 C19 -156.2(10)
C1 Fe1 P2 C19 -177.00(19)
P3 Fe1 P2 C19 -82.34(17)
P1 Fe1 P2 C19 92.91(17)
I1 Fe1 P2 C19 5.22(17)
N1 Fe1 P2 C17 -36.6(10)
C1 Fe1 P2 C17 -57.32(19)
P3 Fe1 P2 C17 37.34(17)
P1 Fe1 P2 C17 -147.40(17)
I1 Fe1 P2 C17 124.90(17)
N1 Fe1 P2 C18 83.3(10)
C1 Fe1 P2 C18 62.6(2)
P3 Fe1 P2 C18 157.24(19)
P1 Fe1 P2 C18 -27.51(19)
I1 Fe1 P2 C18 -115.21(19)
N1 Fe1 P3 C21 92.1(2)
C1 Fe1 P3 C21 12.4(2)
P2 Fe1 P3 C21 -83.3(2)
P1 Fe1 P3 C21 136.1(3)
I1 Fe1 P3 C21 178.9(2)
N1 Fe1 P3 C20 -141.7(2)
C1 Fe1 P3 C20 138.6(2)
P2 Fe1 P3 C20 42.9(2)
P1 Fe1 P3 C20 -97.7(4)
I1 Fe1 P3 C20 -54.9(2)
N1 Fe1 P3 C22 -23.9(2)
C1 Fe1 P3 C22 -103.6(2)
P2 Fe1 P3 C22 160.66(19)
P1 Fe1 P3 C22 20.1(4)
I1 Fe1 P3 C22 62.90(19)
C1 Fe1 N1 C7 1.6(2)
P2 Fe1 N1 C7 -19.4(12)
P3 Fe1 N1 C7 -93.6(2)
P1 Fe1 N1 C7 91.6(2)
I1 Fe1 N1 C7 179.0(2)
N1 Fe1 C1 C2 175.2(3)
P2 Fe1 C1 C2 -6.5(3)
P3 Fe1 C1 C2 -99.7(3)
P1 Fe1 C1 C2 86.5(3)
I1 Fe1 C1 C2 164.1(2)
N1 Fe1 C1 C6 1.0(2)
P2 Fe1 C1 C6 179.3(2)
P3 Fe1 C1 C6 86.1(2)
P1 Fe1 C1 C6 -87.7(2)
I1 Fe1 C1 C6 -10.1(5)
C6 C1 C2 C3 4.4(5)
Fe1 C1 C2 C3 -169.8(3)
C1 C2 C3 C4 -2.5(6)
C2 C3 C4 C5 -0.3(6)
C3 C4 C5 C6 0.8(6)
C4 C5 C6 C1 1.5(5)
C4 C5 C6 C7 175.4(3)
C2 C1 C6 C5 -3.9(5)
Fe1 C1 C6 C5 171.4(3)
C2 C1 C6 C7 -178.5(3)
Fe1 C1 C6 C7 -3.1(3)
Fe1 N1 C7 C6 -3.7(4)
Fe1 N1 C7 C8 178.2(2)
C5 C6 C7 N1 -170.1(3)
C1 C6 C7 N1 4.3(4)
C5 C6 C7 C8 8.0(5)
C1 C6 C7 C8 -177.7(3)
N1 C7 C8 C9 -136.3(4)
C6 C7 C8 C9 45.8(5)
N1 C7 C8 C13 42.8(5)
C6 C7 C8 C13 -135.0(4)
C13 C8 C9 C10 0.3(7)
C7 C8 C9 C10 179.5(4)
C8 C9 C10 C11 -0.6(8)
C9 C10 C11 C12 0.8(9)
C10 C11 C12 C13 -0.6(9)
C11 C12 C13 C8 0.3(8)
C9 C8 C13 C12 -0.2(6)
C7 C8 C13 C12 -179.4(4)
